data_7020628
loop_
_publ_author_name
'Wang, Chao'
'Chen, Hsin-Yi Tiffany'
'Bacsa, John'
'Catlow, C Richard A'
'Xiao, Jianliang'

_publ_section_title
;
 Synthesis and X-ray structures of cyclometalated iridium complexes
 including the hydrides.
;
_journal_issue 4
_journal_name_full 'Dalton transactions (Cambridge, England : 2003)'
_journal_page_first 935
_journal_page_last 940
_journal_paper_doi 10.1039/c2dt31368e
_journal_volume 42
_journal_year 2013
_chemical_formula_moiety '(Ir 3+), (Cl 1-), (C16 H16 O2 N 1-),(C10 H15 1-)'
_chemical_formula_sum 'C26 H31 Cl Ir N O2'
_chemical_formula_weight 617.17
_chemical_name_common CWG61
_chemical_name_systematic
;
?
;
_space_group_IT_number 2
_symmetry_cell_setting triclinic
_symmetry_space_group_name_Hall '-P 1'
_symmetry_space_group_name_H-M 'P -1'
_atom_sites_solution_hydrogens geom
_atom_sites_solution_primary direct
_atom_sites_solution_secondary difmap
_audit_creation_method SHELXL-97
_cell_angle_alpha 90.6560(10)
_cell_angle_beta 98.1770(10)
_cell_angle_gamma 95.502(2)
_cell_formula_units_Z 2
_cell_length_a 9.8489(12)
_cell_length_b 10.6037(13)
_cell_length_c 11.3906(14)
_cell_measurement_reflns_used 6752
_cell_measurement_temperature 100(2)
_cell_measurement_theta_max 28.20
_cell_measurement_theta_min 2.56
_cell_volume 1171.7(2)
_computing_cell_refinement 'SAINT v7.68A (Bruker, 2009)'
_computing_data_collection 'SMART v.5.632 (Bruker, 2005)'
_computing_data_reduction 'SAINT v7.68A (Bruker, 2009)'
_computing_structure_refinement 'SHELXL-97 (Sheldrick, 2008)'
_computing_structure_solution 'SHELXS-97 (Sheldrick, 2008)'
_diffrn_ambient_temperature 100(2)
_diffrn_measured_fraction_theta_full 0.946
_diffrn_measured_fraction_theta_max 0.885
_diffrn_measurement_device_type 'Bruker D8 diffractometer with APEX detector'
_diffrn_measurement_method '\w scans with a narrow frame width'
_diffrn_radiation_monochromator graphite
_diffrn_radiation_source 'fine-focus sealed tube'
_diffrn_radiation_type MoK\a
_diffrn_radiation_wavelength 0.71073
_diffrn_reflns_av_R_equivalents 0.0230
_diffrn_reflns_av_sigmaI/netI 0.0338
_diffrn_reflns_limit_h_max 13
_diffrn_reflns_limit_h_min -6
_diffrn_reflns_limit_k_max 13
_diffrn_reflns_limit_k_min -13
_diffrn_reflns_limit_l_max 14
_diffrn_reflns_limit_l_min -15
_diffrn_reflns_number 7159
_diffrn_reflns_theta_full 27.47
_diffrn_reflns_theta_max 28.26
_diffrn_reflns_theta_min 1.81
_exptl_absorpt_coefficient_mu 5.835
_exptl_absorpt_correction_T_max 0.4748
_exptl_absorpt_correction_T_min 0.2568
_exptl_absorpt_correction_type multi-scan
_exptl_absorpt_process_details 'TWINABS V2008-1 (Sheldrick, 2008)'
_exptl_crystal_colour orange
_exptl_crystal_density_diffrn 1.749
_exptl_crystal_density_method 'not measured'
_exptl_crystal_description prism
_exptl_crystal_F_000 608
_exptl_crystal_size_max 0.32
_exptl_crystal_size_mid 0.17
_exptl_crystal_size_min 0.15
_refine_diff_density_max 2.112
_refine_diff_density_min -1.903
_refine_diff_density_rms 0.153
_refine_ls_extinction_method none
_refine_ls_goodness_of_fit_ref 1.053
_refine_ls_hydrogen_treatment constr
_refine_ls_matrix_type full
_refine_ls_number_parameters 288
_refine_ls_number_reflns 5144
_refine_ls_number_restraints 0
_refine_ls_restrained_S_all 1.053
_refine_ls_R_factor_all 0.0277
_refine_ls_R_factor_gt 0.0261
_refine_ls_shift/su_max 0.003
_refine_ls_shift/su_mean 0.000
_refine_ls_structure_factor_coef Fsqd
_refine_ls_weighting_details 'calc w=1/[\s^2^(Fo^2^)+(0.0436P)^2^+0.2198P] where P=(Fo^2^+2Fc^2^)/3'
_refine_ls_weighting_scheme calc
_refine_ls_wR_factor_gt 0.0655
_refine_ls_wR_factor_ref 0.0662
_reflns_number_gt 4903
_reflns_number_total 5144
_reflns_threshold_expression >2sigma(I)
_cod_data_source_file c2dt31368e.txt
_cod_data_source_block twin4
_cod_original_sg_symbol_H-M P-1
_cod_database_code 7020628

loop_
_symmetry_equiv_pos_as_xyz
'x, y, z'
'-x, -y, -z'

loop_
_atom_site_aniso_label
_atom_site_aniso_U_11
_atom_site_aniso_U_22
_atom_site_aniso_U_33
_atom_site_aniso_U_23
_atom_site_aniso_U_13
_atom_site_aniso_U_12
Ir1 0.0107(1) 0.0147(1) 0.0118(1) -0.0013(1) 0.0010(1) 0.0008(1)
Cl1 0.0126(4) 0.0224(4) 0.0172(4) -0.0028(3) 0.0010(3) 0.0022(3)
O1 0.0298(16) 0.0298(14) 0.0188(14) 0.0090(11) 0.0034(12) -0.0016(12)
O2 0.0258(16) 0.0284(14) 0.0286(16) 0.0133(12) -0.0003(13) -0.0051(12)
N1 0.0137(15) 0.0170(13) 0.0160(15) -0.0014(11) -0.0004(12) 0.0003(12)
C1 0.0134(17) 0.0185(16) 0.0141(17) -0.0036(13) -0.0036(14) 0.0004(13)
C2 0.0136(17) 0.0177(16) 0.0147(17) -0.0027(13) -0.0006(14) -0.0015(13)
C3 0.0117(17) 0.0184(16) 0.0157(17) -0.0015(13) 0.0016(14) -0.0007(13)
C4 0.0144(18) 0.0219(17) 0.0152(17) -0.0015(14) -0.0001(14) 0.0030(14)
C5 0.0150(18) 0.0268(18) 0.0159(18) 0.0033(14) 0.0005(14) -0.0034(15)
C6 0.022(2) 0.0260(18) 0.027(2) 0.0083(16) -0.0010(17) 0.0009(16)
C7 0.019(2) 0.034(2) 0.0127(17) -0.0016(15) 0.0014(15) -0.0038(16)
C8 0.0178(19) 0.0257(18) 0.0174(19) -0.0053(15) 0.0018(15) -0.0017(15)
C9 0.0198(19) 0.0203(16) 0.0190(19) -0.0059(14) 0.0001(15) -0.0001(14)
C10 0.0131(17) 0.0159(15) 0.0181(18) -0.0003(13) 0.0037(14) 0.0022(13)
C11 0.0168(19) 0.0203(16) 0.0191(18) -0.0010(14) -0.0016(15) 0.0009(14)
C12 0.0148(18) 0.0224(17) 0.025(2) 0.0024(15) -0.0006(15) -0.0037(14)
C13 0.021(2) 0.0163(16) 0.0224(19) 0.0025(14) 0.0042(15) 0.0029(14)
C14 0.032(2) 0.0269(19) 0.026(2) 0.0085(17) 0.0015(18) -0.0005(17)
C15 0.0186(19) 0.0201(16) 0.0167(18) -0.0008(14) -0.0006(15) 0.0028(14)
C16 0.0135(17) 0.0163(15) 0.0200(18) -0.0022(13) -0.0005(14) 0.0004(13)
C17 0.0164(19) 0.0231(17) 0.0219(19) -0.0046(15) 0.0031(15) 0.0063(15)
C18 0.0100(17) 0.0210(16) 0.029(2) -0.0020(15) 0.0045(15) 0.0039(14)
C19 0.0119(17) 0.0224(17) 0.0183(18) -0.0020(14) 0.0040(14) 0.0003(14)
C20 0.0157(18) 0.0167(15) 0.0204(19) -0.0041(14) 0.0071(15) 0.0043(13)
C21 0.0092(17) 0.0203(16) 0.0215(19) -0.0031(14) 0.0071(14) -0.0021(13)
C22 0.029(2) 0.0171(16) 0.024(2) -0.0002(15) 0.0075(17) 0.0020(15)
C23 0.021(2) 0.0237(17) 0.0196(19) -0.0071(15) 0.0027(16) 0.0019(15)
C24 0.028(2) 0.0242(18) 0.022(2) -0.0014(15) 0.0139(17) 0.0018(16)
C25 0.015(2) 0.030(2) 0.039(3) -0.0059(18) 0.0047(18) -0.0009(16)
C26 0.019(2) 0.034(2) 0.032(2) 0.0044(18) -0.0014(17) 0.0098(17)

loop_
_atom_site_label
_atom_site_type_symbol
_atom_site_thermal_displace_type
_atom_site_fract_x
_atom_site_fract_y
_atom_site_fract_z
_atom_site_occupancy
_atom_site_U_iso_or_equiv
_atom_site_calc_flag
_atom_site_refinement_flags
Ir1 Ir Uani 0.77795(1) 0.69185(1) 0.22666(1) 1.000 0.0125(1) . .
Cl1 Cl Uani 1.02087(9) 0.67307(8) 0.27410(8) 1.000 0.0175(2) . .
O1 O Uani 0.8486(3) 0.9083(3) -0.2014(2) 1.000 0.0264(8) . .
O2 O Uani 0.5754(3) 0.1349(3) 0.4729(3) 1.000 0.0284(9) . .
N1 N Uani 0.7638(3) 0.5013(3) 0.1719(3) 1.000 0.0159(8) . .
C1 C Uani 0.7945(4) 0.4755(3) 0.0688(3) 1.000 0.0160(10) . .
C2 C Uani 0.8160(4) 0.5854(3) -0.0040(3) 1.000 0.0158(10) . .
C3 C Uani 0.8055(4) 0.7024(3) 0.0538(3) 1.000 0.0155(10) . .
C4 C Uani 0.8197(4) 0.8120(3) -0.0121(3) 1.000 0.0173(10) . .
C5 C Uani 0.8385(4) 0.8047(4) -0.1308(3) 1.000 0.0197(10) . .
C6 C Uani 0.8467(4) 1.0309(4) -0.1474(4) 1.000 0.0255(11) . .
C7 C Uani 0.8491(4) 0.6892(4) -0.1857(3) 1.000 0.0224(11) . .
C8 C Uani 0.8391(4) 0.5802(4) -0.1222(3) 1.000 0.0207(11) . .
C9 C Uani 0.8096(4) 0.3433(3) 0.0265(3) 1.000 0.0202(10) . .
C10 C Uani 0.7222(4) 0.4037(3) 0.2492(3) 1.000 0.0155(10) . .
C11 C Uani 0.5946(4) 0.3336(3) 0.2193(3) 1.000 0.0192(10) . .
C12 C Uani 0.5484(4) 0.2441(3) 0.2960(4) 1.000 0.0214(11) . .
C13 C Uani 0.6303(4) 0.2243(3) 0.4035(3) 1.000 0.0197(11) . .
C14 C Uani 0.6612(5) 0.1030(4) 0.5777(4) 1.000 0.0287(11) . .
C15 C Uani 0.7571(4) 0.2934(3) 0.4332(3) 1.000 0.0187(10) . .
C16 C Uani 0.8025(4) 0.3836(3) 0.3554(3) 1.000 0.0170(10) . .
C17 C Uani 0.6242(4) 0.8215(3) 0.2241(3) 1.000 0.0202(11) . .
C18 C Uani 0.5807(4) 0.7079(3) 0.2835(4) 1.000 0.0197(10) . .
C19 C Uani 0.6744(4) 0.6991(3) 0.3922(3) 1.000 0.0175(10) . .
C20 C Uani 0.7767(4) 0.8025(3) 0.3960(3) 1.000 0.0170(10) . .
C21 C Uani 0.7509(4) 0.8793(3) 0.2917(3) 1.000 0.0168(10) . .
C22 C Uani 0.8251(4) 1.0034(3) 0.2695(4) 1.000 0.0230(11) . .
C23 C Uani 0.8982(4) 0.8285(4) 0.4914(3) 1.000 0.0215(11) . .
C24 C Uani 0.6608(4) 0.6053(4) 0.4868(4) 1.000 0.0238(11) . .
C25 C Uani 0.4521(4) 0.6204(4) 0.2464(4) 1.000 0.0282(14) . .
C26 C Uani 0.5436(4) 0.8763(4) 0.1176(4) 1.000 0.0283(12) . .
H1 H Uiso 0.75740 1.03660 -0.12020 1.000 0.0380 calc R
H2 H Uiso 0.86110 1.09650 -0.20550 1.000 0.0380 calc R
H3 H Uiso 0.92040 1.04320 -0.07950 1.000 0.0380 calc R
H4 H Uiso 0.84780 0.50090 -0.15870 1.000 0.0250 calc R
H5 H Uiso 0.86320 0.68560 -0.26640 1.000 0.0270 calc R
H6 H Uiso 0.81650 0.89240 0.02450 1.000 0.0210 calc R
H7 H Uiso 0.83200 0.29020 0.09510 1.000 0.0300 calc R
H8 H Uiso 0.88380 0.34590 -0.02260 1.000 0.0300 calc R
H9 H Uiso 0.72300 0.30780 -0.02050 1.000 0.0300 calc R
H10 H Uiso 0.74490 0.07150 0.55620 1.000 0.0430 calc R
H11 H Uiso 0.61140 0.03720 0.61930 1.000 0.0430 calc R
H12 H Uiso 0.68620 0.17850 0.62960 1.000 0.0430 calc R
H13 H Uiso 0.88950 0.43140 0.37580 1.000 0.0200 calc R
H14 H Uiso 0.81300 0.27970 0.50610 1.000 0.0220 calc R
H15 H Uiso 0.46140 0.19640 0.27560 1.000 0.0260 calc R
H16 H Uiso 0.53910 0.34720 0.14610 1.000 0.0230 calc R
H17 H Uiso 0.80170 1.02440 0.18600 1.000 0.0350 calc R
H18 H Uiso 0.92470 0.99840 0.28780 1.000 0.0350 calc R
H19 H Uiso 0.79790 1.06910 0.32010 1.000 0.0350 calc R
H20 H Uiso 0.87020 0.87260 0.55870 1.000 0.0320 calc R
H21 H Uiso 0.97120 0.88170 0.46020 1.000 0.0320 calc R
H22 H Uiso 0.93260 0.74820 0.51750 1.000 0.0320 calc R
H23 H Uiso 0.75240 0.58330 0.52060 1.000 0.0360 calc R
H24 H Uiso 0.60440 0.52880 0.45290 1.000 0.0360 calc R
H25 H Uiso 0.61660 0.64200 0.54920 1.000 0.0360 calc R
H26 H Uiso 0.37380 0.65520 0.27500 1.000 0.0430 calc R
H27 H Uiso 0.46380 0.53700 0.28040 1.000 0.0430 calc R
H28 H Uiso 0.43490 0.61200 0.15970 1.000 0.0430 calc R
H29 H Uiso 0.49780 0.80730 0.06390 1.000 0.0420 calc R
H30 H Uiso 0.60640 0.93070 0.07610 1.000 0.0420 calc R
H31 H Uiso 0.47430 0.92640 0.14360 1.000 0.0420 calc R

loop_
_atom_type_symbol
_atom_type_description
_atom_type_scat_dispersion_real
_atom_type_scat_dispersion_imag
_atom_type_scat_source
C C 0.0033 0.0016 'International Tables Vol C Tables 4.2.6.8 and 6.1.1.4'
H H 0.0000 0.0000 'International Tables Vol C Tables 4.2.6.8 and 6.1.1.4'
Cl Cl 0.1484 0.1585 'International Tables Vol C Tables 4.2.6.8 and 6.1.1.4'
Ir Ir -1.4442 7.9887 'International Tables Vol C Tables 4.2.6.8 and 6.1.1.4'
N N 0.0061 0.0033 'International Tables Vol C Tables 4.2.6.8 and 6.1.1.4'
O O 0.0106 0.0060 'International Tables Vol C Tables 4.2.6.8 and 6.1.1.4'

loop_
_geom_angle_atom_site_label_1
_geom_angle_atom_site_label_2
_geom_angle_atom_site_label_3
_geom_angle
_geom_angle_publ_flag
Cl1 Ir1 N1 85.14(9) yes
Cl1 Ir1 C3 87.81(11) yes
Cl1 Ir1 C17 143.62(10) yes
Cl1 Ir1 C18 149.84(12) yes
Cl1 Ir1 C19 111.85(10) yes
Cl1 Ir1 C20 91.57(10) yes
Cl1 Ir1 C21 104.86(11) yes
N1 Ir1 C3 76.95(13) yes
N1 Ir1 C17 131.21(13) yes
N1 Ir1 C18 102.74(12) yes
N1 Ir1 C19 107.06(12) yes
N1 Ir1 C20 137.47(12) yes
N1 Ir1 C21 168.41(13) yes
C3 Ir1 C17 98.10(14) yes
C3 Ir1 C18 122.26(16) yes
C3 Ir1 C19 160.05(15) yes
C3 Ir1 C20 145.41(12) yes
C3 Ir1 C21 108.81(13) yes
C17 Ir1 C18 39.41(13) yes
C17 Ir1 C19 64.22(13) yes
C17 Ir1 C20 63.66(13) yes
C17 Ir1 C21 39.29(14) yes
C18 Ir1 C19 37.99(15) yes
C18 Ir1 C20 62.82(15) yes
C18 Ir1 C21 65.67(13) yes
C19 Ir1 C20 36.40(13) yes
C19 Ir1 C21 64.06(12) yes
C20 Ir1 C21 38.41(12) yes
C5 O1 C6 117.7(3) yes
C13 O2 C14 116.9(3) yes
Ir1 N1 C1 118.2(2) yes
Ir1 N1 C10 120.0(2) yes
C1 N1 C10 121.8(3) yes
N1 C1 C2 114.5(3) yes
N1 C1 C9 123.4(3) yes
C2 C1 C9 122.2(3) no
C1 C2 C3 113.9(3) no
C1 C2 C8 124.8(3) no
C3 C2 C8 121.2(3) no
Ir1 C3 C2 115.6(2) yes
Ir1 C3 C4 127.1(2) yes
C2 C3 C4 117.2(3) no
C3 C4 C5 120.8(3) no
O1 C5 C4 123.6(3) yes
O1 C5 C7 115.3(3) yes
C4 C5 C7 121.1(3) no
C5 C7 C8 119.4(3) no
C2 C8 C7 120.3(4) no
N1 C10 C11 119.1(3) yes
N1 C10 C16 121.1(3) yes
C11 C10 C16 119.7(3) no
C10 C11 C12 120.2(3) no
C11 C12 C13 119.8(3) no
O2 C13 C12 115.3(3) yes
O2 C13 C15 124.6(3) yes
C12 C13 C15 120.2(3) no
C13 C15 C16 119.6(3) no
C10 C16 C15 120.5(3) no
Ir1 C17 C18 70.9(2) yes
Ir1 C17 C21 71.4(2) yes
Ir1 C17 C26 127.9(3) yes
C18 C17 C21 108.1(3) no
C18 C17 C26 125.5(3) no
C21 C17 C26 126.1(3) no
Ir1 C18 C17 69.7(2) yes
Ir1 C18 C19 75.4(2) yes
Ir1 C18 C25 125.6(3) yes
C17 C18 C19 108.5(3) no
C17 C18 C25 126.3(4) no
C19 C18 C25 125.0(3) no
Ir1 C19 C18 66.6(2) yes
Ir1 C19 C20 70.9(2) yes
Ir1 C19 C24 130.9(3) yes
C18 C19 C20 106.9(3) no
C18 C19 C24 126.9(3) no
C20 C19 C24 126.1(3) no
Ir1 C20 C19 72.70(19) yes
Ir1 C20 C21 67.76(18) yes
Ir1 C20 C23 124.8(3) yes
C19 C20 C21 110.5(3) no
C19 C20 C23 125.4(3) no
C21 C20 C23 124.1(3) no
Ir1 C21 C17 69.29(19) yes
Ir1 C21 C20 73.83(18) yes
Ir1 C21 C22 129.3(3) yes
C17 C21 C20 105.9(3) no
C17 C21 C22 126.5(3) no
C20 C21 C22 126.9(3) no
C3 C4 H6 120.00 no
C5 C4 H6 120.00 no
O1 C6 H1 109.00 no
O1 C6 H2 109.00 no
O1 C6 H3 109.00 no
H1 C6 H2 110.00 no
H1 C6 H3 109.00 no
H2 C6 H3 109.00 no
C5 C7 H5 120.00 no
C8 C7 H5 120.00 no
C2 C8 H4 120.00 no
C7 C8 H4 120.00 no
C1 C9 H7 109.00 no
C1 C9 H8 109.00 no
C1 C9 H9 109.00 no
H7 C9 H8 109.00 no
H7 C9 H9 110.00 no
H8 C9 H9 109.00 no
C10 C11 H16 120.00 no
C12 C11 H16 120.00 no
C11 C12 H15 120.00 no
C13 C12 H15 120.00 no
O2 C14 H10 109.00 no
O2 C14 H11 109.00 no
O2 C14 H12 109.00 no
H10 C14 H11 110.00 no
H10 C14 H12 110.00 no
H11 C14 H12 109.00 no
C13 C15 H14 120.00 no
C16 C15 H14 120.00 no
C10 C16 H13 120.00 no
C15 C16 H13 120.00 no
C21 C22 H17 109.00 no
C21 C22 H18 109.00 no
C21 C22 H19 109.00 no
H17 C22 H18 109.00 no
H17 C22 H19 110.00 no
H18 C22 H19 109.00 no
C20 C23 H20 109.00 no
C20 C23 H21 109.00 no
C20 C23 H22 109.00 no
H20 C23 H21 109.00 no
H20 C23 H22 110.00 no
H21 C23 H22 109.00 no
C19 C24 H23 109.00 no
C19 C24 H24 109.00 no
C19 C24 H25 109.00 no
H23 C24 H24 109.00 no
H23 C24 H25 109.00 no
H24 C24 H25 110.00 no
C18 C25 H26 109.00 no
C18 C25 H27 109.00 no
C18 C25 H28 109.00 no
H26 C25 H27 109.00 no
H26 C25 H28 110.00 no
H27 C25 H28 110.00 no
C17 C26 H29 109.00 no
C17 C26 H30 109.00 no
C17 C26 H31 109.00 no
H29 C26 H30 109.00 no
H29 C26 H31 110.00 no
H30 C26 H31 110.00 no

loop_
_geom_bond_atom_site_label_1
_geom_bond_atom_site_label_2
_geom_bond_distance
_geom_bond_publ_flag
Ir1 Cl1 2.4046(10) yes
Ir1 N1 2.094(3) yes
Ir1 C3 2.028(3) yes
Ir1 C17 2.138(4) yes
Ir1 C18 2.154(4) yes
Ir1 C19 2.272(4) yes
Ir1 C20 2.248(3) yes
Ir1 C21 2.167(3) yes
O1 C5 1.373(5) yes
O1 C6 1.435(5) yes
O2 C13 1.363(5) yes
O2 C14 1.425(6) yes
N1 C1 1.286(5) yes
N1 C10 1.434(5) yes
C1 C2 1.454(5) no
C1 C9 1.505(5) no
C2 C3 1.417(5) no
C2 C8 1.398(5) no
C3 C4 1.397(5) no
C4 C5 1.393(5) no
C5 C7 1.388(6) no
C7 C8 1.373(6) no
C10 C11 1.393(5) no
C10 C16 1.379(5) no
C11 C12 1.386(5) no
C12 C13 1.397(6) no
C13 C15 1.382(5) no
C15 C16 1.397(5) no
C17 C18 1.447(5) no
C17 C21 1.447(5) no
C17 C26 1.507(6) no
C18 C19 1.445(6) no
C18 C25 1.502(6) no
C19 C20 1.412(5) no
C19 C24 1.486(5) no
C20 C21 1.454(5) no
C20 C23 1.500(5) no
C21 C22 1.485(5) no
C4 H6 0.9500 no
C6 H1 0.9800 no
C6 H2 0.9800 no
C6 H3 0.9800 no
C7 H5 0.9500 no
C8 H4 0.9500 no
C9 H7 0.9800 no
C9 H8 0.9800 no
C9 H9 0.9800 no
C11 H16 0.9500 no
C12 H15 0.9500 no
C14 H10 0.9800 no
C14 H11 0.9800 no
C14 H12 0.9800 no
C15 H14 0.9500 no
C16 H13 0.9500 no
C22 H17 0.9800 no
C22 H18 0.9800 no
C22 H19 0.9800 no
C23 H20 0.9800 no
C23 H21 0.9800 no
C23 H22 0.9800 no
C24 H23 0.9800 no
C24 H24 0.9800 no
C24 H25 0.9800 no
C25 H26 0.9800 no
C25 H27 0.9800 no
C25 H28 0.9800 no
C26 H29 0.9800 no
C26 H30 0.9800 no
C26 H31 0.9800 no

loop_
_geom_hbond_atom_site_label_D
_geom_hbond_atom_site_label_H
_geom_hbond_atom_site_label_A
_geom_hbond_distance_DH
_geom_hbond_distance_HA
_geom_hbond_distance_DA
_geom_hbond_angle_DHA
_geom_hbond_site_symmetry_A
_geom_hbond_publ_flag
C6 H2 Cl1 0.9800 2.7700 3.673(4) 153.00 2_775 yes
C8 H4 Cl1 0.9500 2.7700 3.659(4) 156.00 2_765 yes
C14 H11 O2 0.9800 2.5700 3.253(6) 127.00 2_656 yes
C15 H14 Cl1 0.9500 2.8000 3.711(4) 161.00 2_766 yes

loop_
_geom_torsion_atom_site_label_1
_geom_torsion_atom_site_label_2
_geom_torsion_atom_site_label_3
_geom_torsion_atom_site_label_4
_geom_torsion
_geom_torsion_publ_flag
Cl1 Ir1 N1 C1 -80.2(3) no
Cl1 Ir1 N1 C10 99.2(3) no
C3 Ir1 N1 C1 8.7(3) no
C3 Ir1 N1 C10 -172.0(3) no
C17 Ir1 N1 C1 98.1(3) no
C17 Ir1 N1 C10 -82.6(3) no
C18 Ir1 N1 C1 129.3(3) no
C18 Ir1 N1 C10 -51.3(3) no
C19 Ir1 N1 C1 168.4(3) no
C19 Ir1 N1 C10 -12.2(3) no
C20 Ir1 N1 C1 -167.2(3) no
C20 Ir1 N1 C10 12.2(4) no
Cl1 Ir1 C3 C2 78.9(3) no
Cl1 Ir1 C3 C4 -98.8(4) no
N1 Ir1 C3 C2 -6.6(3) no
N1 Ir1 C3 C4 175.7(4) no
C17 Ir1 C3 C2 -137.2(3) no
C17 Ir1 C3 C4 45.2(4) no
C18 Ir1 C3 C2 -103.6(3) no
C18 Ir1 C3 C4 78.8(4) no
C20 Ir1 C3 C2 168.5(3) no
C20 Ir1 C3 C4 -9.2(5) no
C21 Ir1 C3 C2 -176.2(3) no
C21 Ir1 C3 C4 6.2(4) no
Cl1 Ir1 C17 C18 -130.1(2) no
Cl1 Ir1 C17 C21 -12.5(3) no
Cl1 Ir1 C17 C26 109.2(3) no
N1 Ir1 C17 C18 52.8(3) no
N1 Ir1 C17 C21 170.39(19) no
N1 Ir1 C17 C26 -67.8(4) no
C3 Ir1 C17 C18 132.5(2) no
C3 Ir1 C17 C21 -109.9(2) no
C3 Ir1 C17 C26 11.9(3) no
C18 Ir1 C17 C21 117.6(3) no
C18 Ir1 C17 C26 -120.7(4) no
C19 Ir1 C17 C18 -37.7(2) no
C19 Ir1 C17 C21 79.8(2) no
C19 Ir1 C17 C26 -158.4(4) no
C20 Ir1 C17 C18 -78.4(2) no
C20 Ir1 C17 C21 39.13(19) no
C20 Ir1 C17 C26 160.9(4) no
C21 Ir1 C17 C18 -117.6(3) no
C21 Ir1 C17 C26 121.8(4) no
Cl1 Ir1 C18 C17 115.4(2) no
Cl1 Ir1 C18 C19 -1.0(3) no
Cl1 Ir1 C18 C25 -123.8(3) no
N1 Ir1 C18 C17 -142.1(2) no
N1 Ir1 C18 C19 101.48(19) no
N1 Ir1 C18 C25 -21.3(4) no
C3 Ir1 C18 C17 -59.6(2) no
C3 Ir1 C18 C19 -176.05(18) no
C3 Ir1 C18 C25 61.2(4) no
C17 Ir1 C18 C19 -116.4(3) no
C17 Ir1 C18 C25 120.8(5) no
C19 Ir1 C18 C17 116.4(3) no
C19 Ir1 C18 C25 -122.8(4) no
C20 Ir1 C18 C17 80.8(2) no
C20 Ir1 C18 C19 -35.67(18) no
C20 Ir1 C18 C25 -158.5(4) no
C21 Ir1 C18 C17 38.0(2) no
C21 Ir1 C18 C19 -78.4(2) no
C21 Ir1 C18 C25 158.8(4) no
Cl1 Ir1 C19 C18 179.47(16) no
Cl1 Ir1 C19 C20 60.4(2) no
Cl1 Ir1 C19 C24 -61.2(4) no
N1 Ir1 C19 C18 -89.0(2) no
N1 Ir1 C19 C20 152.0(2) no
N1 Ir1 C19 C24 30.4(4) no
C17 Ir1 C19 C18 39.15(19) no
C17 Ir1 C19 C20 -79.9(2) no
C17 Ir1 C19 C24 158.5(4) no
C18 Ir1 C19 C20 -119.1(3) no
C18 Ir1 C19 C24 119.3(4) no
C20 Ir1 C19 C18 119.1(3) no
C20 Ir1 C19 C24 -121.6(4) no
C21 Ir1 C19 C18 83.0(2) no
C21 Ir1 C19 C20 -36.0(2) no
C21 Ir1 C19 C24 -157.7(4) no
Cl1 Ir1 C20 C19 -126.2(2) no
Cl1 Ir1 C20 C21 112.2(2) no
Cl1 Ir1 C20 C23 -4.7(3) no
N1 Ir1 C20 C19 -41.7(3) no
N1 Ir1 C20 C21 -163.3(2) no
N1 Ir1 C20 C23 79.8(3) no
C3 Ir1 C20 C19 145.4(3) no
C3 Ir1 C20 C21 23.8(4) no
C3 Ir1 C20 C23 -93.1(4) no
C17 Ir1 C20 C19 81.6(2) no
C17 Ir1 C20 C21 -40.0(2) no
C17 Ir1 C20 C23 -157.0(3) no
C18 Ir1 C20 C19 37.2(2) no
C18 Ir1 C20 C21 -84.4(2) no
C18 Ir1 C20 C23 158.7(3) no
C19 Ir1 C20 C21 -121.6(3) no
C19 Ir1 C20 C23 121.5(4) no
C21 Ir1 C20 C19 121.6(3) no
C21 Ir1 C20 C23 -116.9(4) no
Cl1 Ir1 C21 C17 172.35(17) no
Cl1 Ir1 C21 C20 -73.2(2) no
Cl1 Ir1 C21 C22 51.5(3) no
C3 Ir1 C21 C17 79.6(2) no
C3 Ir1 C21 C20 -166.0(2) no
C3 Ir1 C21 C22 -41.3(4) no
C17 Ir1 C21 C20 114.5(3) no
C17 Ir1 C21 C22 -120.8(4) no
C18 Ir1 C21 C17 -38.1(2) no
C18 Ir1 C21 C20 76.3(2) no
C18 Ir1 C21 C22 -159.0(4) no
C19 Ir1 C21 C17 -80.3(2) no
C19 Ir1 C21 C20 34.2(2) no
C19 Ir1 C21 C22 158.9(4) no
C20 Ir1 C21 C17 -114.5(3) no
C20 Ir1 C21 C22 124.7(4) no
C6 O1 C5 C4 3.3(5) no
C6 O1 C5 C7 -176.3(3) no
C14 O2 C13 C12 174.0(3) no
C14 O2 C13 C15 -6.2(5) no
Ir1 N1 C1 C2 -8.7(4) no
Ir1 N1 C1 C9 170.3(3) no
C10 N1 C1 C2 172.0(3) no
C10 N1 C1 C9 -9.0(6) no
Ir1 N1 C10 C11 111.1(3) no
Ir1 N1 C10 C16 -65.0(4) no
C1 N1 C10 C11 -69.5(5) no
C1 N1 C10 C16 114.4(4) no
N1 C1 C2 C3 2.8(5) no
N1 C1 C2 C8 -174.5(4) no
C9 C1 C2 C3 -176.3(4) no
C9 C1 C2 C8 6.4(6) no
C1 C2 C3 Ir1 4.5(4) no
C1 C2 C3 C4 -177.6(4) no
C8 C2 C3 Ir1 -178.1(3) no
C8 C2 C3 C4 -0.2(6) no
C1 C2 C8 C7 175.7(4) no
C3 C2 C8 C7 -1.4(6) no
Ir1 C3 C4 C5 179.8(3) no
C2 C3 C4 C5 2.2(6) no
C3 C4 C5 O1 177.8(4) no
C3 C4 C5 C7 -2.6(6) no
O1 C5 C7 C8 -179.5(4) no
C4 C5 C7 C8 0.8(6) no
C5 C7 C8 C2 1.1(6) no
N1 C10 C11 C12 -176.1(3) no
C16 C10 C11 C12 0.1(5) no
N1 C10 C16 C15 176.2(3) no
C11 C10 C16 C15 0.1(5) no
C10 C11 C12 C13 0.0(5) no
C11 C12 C13 O2 179.6(3) no
C11 C12 C13 C15 -0.2(5) no
O2 C13 C15 C16 -179.4(3) no
C12 C13 C15 C16 0.4(5) no
C13 C15 C16 C10 -0.3(5) no
Ir1 C17 C18 C19 66.0(3) no
Ir1 C17 C18 C25 -119.9(4) no
C21 C17 C18 Ir1 -62.1(3) no
C21 C17 C18 C19 3.9(4) no
C21 C17 C18 C25 178.0(4) no
C26 C17 C18 Ir1 123.5(4) no
C26 C17 C18 C19 -170.5(3) no
C26 C17 C18 C25 3.6(6) no
Ir1 C17 C21 C20 -65.4(2) no
Ir1 C17 C21 C22 124.2(4) no
C18 C17 C21 Ir1 61.8(3) no
C18 C17 C21 C20 -3.6(4) no
C18 C17 C21 C22 -174.0(4) no
C26 C17 C21 Ir1 -123.9(4) no
C26 C17 C21 C20 170.8(4) no
C26 C17 C21 C22 0.3(6) no
Ir1 C18 C19 C20 59.7(3) no
Ir1 C18 C19 C24 -124.5(4) no
C17 C18 C19 Ir1 -62.3(3) no
C17 C18 C19 C20 -2.6(4) no
C17 C18 C19 C24 173.2(4) no
C25 C18 C19 Ir1 123.5(4) no
C25 C18 C19 C20 -176.8(4) no
C25 C18 C19 C24 -1.0(6) no
Ir1 C19 C20 C21 57.3(3) no
Ir1 C19 C20 C23 -120.8(4) no
C18 C19 C20 Ir1 -57.0(3) no
C18 C19 C20 C21 0.3(4) no
C18 C19 C20 C23 -177.8(3) no
C24 C19 C20 Ir1 127.2(4) no
C24 C19 C20 C21 -175.5(4) no
C24 C19 C20 C23 6.4(6) no
Ir1 C20 C21 C17 62.3(2) no
Ir1 C20 C21 C22 -127.3(4) no
C19 C20 C21 Ir1 -60.3(3) no
C19 C20 C21 C17 2.0(4) no
C19 C20 C21 C22 172.4(4) no
C23 C20 C21 Ir1 117.9(4) no
C23 C20 C21 C17 -179.9(3) no
C23 C20 C21 C22 -9.4(6) no
